data_4108761
loop_
_publ_author_name
'Soumya Sarkar'
'Khalil A. Abboud'
'Adam S. Veige'

_publ_section_title
;
 Addition of Mild Electrophiles to a Mo\\tbN Triple Bond and Nitrile
 Synthesis via Metal-Mediated N-Atom Transfer to Acid Chlorides
;
_journal_name_full 'Journal of the American Chemical Society'
_journal_page_first 16128
_journal_page_last 16129
_journal_paper_doi 10.1021/ja805629x
_journal_volume 130
_journal_year 2008
_chemical_formula_sum 'C76 H108 Mo2 N6 O9'
_chemical_formula_weight 1441.56
_chemical_name_systematic
; 
 ? 
;
_space_group_IT_number 29
_symmetry_cell_setting orthorhombic
_symmetry_space_group_name_Hall 'P 2c -2ac'
_symmetry_space_group_name_H-M 'P c a 21'
_atom_sites_solution_hydrogens geom
_atom_sites_solution_primary direct
_atom_sites_solution_secondary difmap
_audit_creation_method SHELXL-97
_audit_update_record
; 
2008-10-07 # Formatted by publCIF 
;
_cell_angle_alpha 90.00
_cell_angle_beta 90.00
_cell_angle_gamma 90.00
_cell_formula_units_Z 4
_cell_length_a 14.3169(17)
_cell_length_b 29.023(3)
_cell_length_c 18.438(2)
_cell_measurement_reflns_used 69
_cell_measurement_temperature 173(2)
_cell_measurement_theta_max 28.0
_cell_measurement_theta_min 2.0
_cell_volume 7661.3(15)
_computing_cell_refinement 'Bruker SMART v5.624 & SAINT 6.36a (Bruker 1998)'
_computing_data_collection 'Bruker SMART v5.624 (Bruker 1998)'
_computing_data_reduction 'Bruker SHELXTL v6.14 (Bruker 2000)'
_computing_molecular_graphics 'Bruker SHELXTL v6.14'
_computing_publication_material 'Bruker SHELXTL v6.14'
_computing_structure_refinement 'Bruker SHELXTL v6.14'
_computing_structure_solution 'Bruker SHELXTL v6.14'
_diffrn_ambient_temperature 173(2)
_diffrn_measured_fraction_theta_full 1.000
_diffrn_measured_fraction_theta_max 1.000
_diffrn_measurement_device_type 'SMART CCD area detector'
_diffrn_measurement_method '\w scans'
_diffrn_radiation_monochromator graphite
_diffrn_radiation_source 'fine-focus sealed tube'
_diffrn_radiation_type MoK\a
_diffrn_radiation_wavelength 0.71073
_diffrn_reflns_av_R_equivalents 0.1632
_diffrn_reflns_av_sigmaI/netI 0.1599
_diffrn_reflns_limit_h_max 16
_diffrn_reflns_limit_h_min -17
_diffrn_reflns_limit_k_max 34
_diffrn_reflns_limit_k_min -32
_diffrn_reflns_limit_l_max 17
_diffrn_reflns_limit_l_min -21
_diffrn_reflns_number 41691
_diffrn_reflns_theta_full 25.00
_diffrn_reflns_theta_max 25.00
_diffrn_reflns_theta_min 0.70
_diffrn_standards_decay_% 1
_diffrn_standards_number 0
_exptl_absorpt_coefficient_mu 0.384
_exptl_absorpt_correction_T_max 0.9962
_exptl_absorpt_correction_T_min 0.9068
_exptl_absorpt_correction_type integration
_exptl_absorpt_process_details 'based on measured indexed crystal faces, Bruker SHELXTL  v6.12 (Bruker 1998)'
_exptl_crystal_colour orange
_exptl_crystal_density_diffrn 1.250
_exptl_crystal_density_meas 0
_exptl_crystal_description plates
_exptl_crystal_F_000 3048
_exptl_crystal_size_max 0.26
_exptl_crystal_size_mid 0.18
_exptl_crystal_size_min 0.01
_refine_diff_density_max 0.826
_refine_diff_density_min -2.545
_refine_diff_density_rms 0.114
_refine_ls_abs_structure_details 'Flack H D (1983), Acta Cryst. A39, 876-881'
_refine_ls_abs_structure_Flack 0.42(7)
_refine_ls_extinction_method none
_refine_ls_goodness_of_fit_ref 0.866
_refine_ls_hydrogen_treatment mixed
_refine_ls_matrix_type full
_refine_ls_number_parameters 804
_refine_ls_number_reflns 12108
_refine_ls_number_restraints 2
_refine_ls_restrained_S_all 0.866
_refine_ls_R_factor_all 0.1412
_refine_ls_R_factor_gt 0.0710
_refine_ls_shift/su_max 0.001
_refine_ls_shift/su_mean 0.000
_refine_ls_structure_factor_coef Fsqd
_refine_ls_weighting_details 'calc w=1/[\s^2^(Fo^2^)+(0.0947P)] where P=(Fo^2^+2Fc^2^)/3'
_refine_ls_weighting_scheme calc
_refine_ls_wR_factor_gt 0.1666
_refine_ls_wR_factor_ref 0.1949
_reflns_number_gt 5483
_reflns_number_total 12108
_reflns_threshold_expression I>2\s(I)
_cod_data_source_file ja805629x_si_002.cif
_cod_data_source_block ss45
_cod_original_cell_volume 7661.6(15)
_cod_database_code 4108761

loop_
_symmetry_equiv_pos_as_xyz
'x, y, z'
'-x, -y, z+1/2'
'x+1/2, -y, z'
'-x+1/2, y, z+1/2'

loop_
_atom_site_label
_atom_site_type_symbol
_atom_site_fract_x
_atom_site_fract_y
_atom_site_fract_z
_atom_site_U_iso_or_equiv
_atom_site_adp_type
_atom_site_occupancy
_atom_site_symmetry_multiplicity
_atom_site_calc_flag
_atom_site_refinement_flags
_atom_site_disorder_assembly
_atom_site_disorder_group
Mo1A Mo -0.00430(8) 0.10736(4) 0.23898(3) 0.0381(5) Uani 1 1 d . . .
O1A O 0.0718(6) 0.0819(3) 0.3166(4) 0.047(2) Uani 1 1 d . . .
O2A O -0.0798(5) 0.1087(3) 0.1497(3) 0.040(2) Uani 1 1 d . . .
O3A O -0.0945(5) 0.0484(3) 0.2698(4) 0.0341(18) Uani 1 1 d . . .
O4A O 0.2074(9) 0.1769(5) 0.2911(8) 0.054(3) Uiso 0.65 1 d P A 1
O4C O 0.0503(18) 0.2290(9) 0.1744(13) 0.054(3) Uiso 0.35 1 d P B 2
N1A N -0.1031(7) 0.1384(3) 0.2935(5) 0.045(3) Uani 1 1 d . . .
N2A N -0.1494(7) -0.0226(3) 0.2763(5) 0.040(3) Uani 1 1 d . . .
N3A N 0.0619(10) 0.1535(5) 0.2170(8) 0.034(3) Uiso 0.65 1 d P A 1
N3C N 0.099(2) 0.1488(11) 0.2304(15) 0.034(3) Uiso 0.35 1 d P B 2
C1A C 0.0695(8) 0.0541(4) 0.1774(5) 0.037(3) Uani 1 1 d . A .
C2A C 0.1071(8) 0.0135(4) 0.2111(6) 0.0340(15) Uani 1 1 d . . .
C3A C 0.1610(8) -0.0177(4) 0.1682(6) 0.037(3) Uani 1 1 d . A .
H3AA H 0.1892 -0.0438 0.1904 0.045 Uiso 1 1 calc R . .
C4A C 0.1727(9) -0.0102(5) 0.0947(6) 0.049(3) Uani 1 1 d . . .
H4AA H 0.2099 -0.0307 0.0667 0.059 Uiso 1 1 calc R A .
C5A C 0.1291(10) 0.0280(4) 0.0612(7) 0.054(4) Uani 1 1 d . A .
H5AA H 0.1335 0.0312 0.0101 0.065 Uiso 1 1 calc R . .
C6A C 0.0798(7) 0.0615(4) 0.1006(5) 0.0340(15) Uani 1 1 d . . .
C7A C 0.0985(8) 0.0032(4) 0.2888(6) 0.0340(15) Uani 1 1 d . A .
C8A C 0.1069(10) -0.0420(6) 0.3138(8) 0.071(5) Uani 1 1 d . . .
H8AA H 0.1162 -0.0666 0.2807 0.086 Uiso 1 1 calc R A .
C9A C 0.1016(10) -0.0504(6) 0.3878(8) 0.078(5) Uani 1 1 d . A .
H9AA H 0.1046 -0.0813 0.4045 0.093 Uiso 1 1 calc R . .
C10A C 0.092(1) -0.0154(6) 0.4379(7) 0.062(4) Uani 1 1 d . . .
H10A H 0.0931 -0.0227 0.4881 0.074 Uiso 1 1 calc R A .
C11A C 0.0811(9) 0.0299(5) 0.4172(6) 0.053(4) Uani 1 1 d . A .
C12A C 0.0807(9) 0.0395(5) 0.3409(6) 0.049(3) Uani 1 1 d . . .
C13A C 0.0663(8) 0.0719(5) 0.4712(6) 0.054(4) Uani 1 1 d . . .
C14A C 0.0788(11) 0.0499(6) 0.5517(7) 0.084(5) Uani 1 1 d . A .
H14A H 0.0921 0.0746 0.5865 0.126 Uiso 1 1 calc R . .
H14B H 0.1307 0.0279 0.5513 0.126 Uiso 1 1 calc R . .
H14C H 0.0212 0.0340 0.5658 0.126 Uiso 1 1 calc R . .
C15A C -0.0359(9) 0.0880(5) 0.4635(6) 0.055(4) Uani 1 1 d . A .
H15A H -0.0472 0.0981 0.4136 0.083 Uiso 1 1 calc R . .
H15B H -0.0476 0.1136 0.4969 0.083 Uiso 1 1 calc R . .
H15C H -0.0780 0.0624 0.4752 0.083 Uiso 1 1 calc R . .
C16A C 0.1394(11) 0.1078(6) 0.4613(7) 0.081(5) Uani 1 1 d . A .
H16A H 0.1362 0.1199 0.4117 0.122 Uiso 1 1 calc R . .
H16B H 0.2012 0.0942 0.4697 0.122 Uiso 1 1 calc R . .
H16C H 0.1291 0.1329 0.4959 0.122 Uiso 1 1 calc R . .
C17A C 0.0424(8) 0.1003(4) 0.0617(5) 0.0340(15) Uani 1 1 d . A .
C18A C 0.0835(9) 0.1161(4) -0.0020(6) 0.046(3) Uani 1 1 d . . .
H18A H 0.1414 0.1035 -0.0175 0.056 Uiso 1 1 calc R A .
C19A C 0.0419(11) 0.1492(5) -0.0420(6) 0.056(4) Uani 1 1 d . A .
H19A H 0.0728 0.1606 -0.0839 0.067 Uiso 1 1 calc R . .
C20A C -0.0400(11) 0.1659(5) -0.0247(6) 0.057(4) Uani 1 1 d . . .
H20A H -0.0671 0.1877 -0.0568 0.068 Uiso 1 1 calc R A .
C21A C -0.0932(9) 0.1535(4) 0.0405(6) 0.049(3) Uani 1 1 d . A .
C22A C -0.0437(8) 0.1195(4) 0.0847(6) 0.042(3) Uani 1 1 d . . .
C23A C -0.1889(10) 0.1718(4) 0.0614(6) 0.052(4) Uani 1 1 d . . .
C24A C -0.2557(10) 0.1347(5) 0.0744(7) 0.062(4) Uani 1 1 d . A .
H24A H -0.2667 0.1179 0.0291 0.093 Uiso 1 1 calc R . .
H24B H -0.3148 0.1478 0.0917 0.093 Uiso 1 1 calc R . .
H24C H -0.2307 0.1136 0.1110 0.093 Uiso 1 1 calc R . .
C25A C -0.1795(10) 0.2005(4) 0.1331(6) 0.056(4) Uani 1 1 d . A .
H25A H -0.1594 0.1803 0.1726 0.084 Uiso 1 1 calc R . .
H25B H -0.2401 0.2142 0.1452 0.084 Uiso 1 1 calc R . .
H25C H -0.1333 0.2250 0.1261 0.084 Uiso 1 1 calc R . .
C26A C -0.2314(11) 0.2029(5) 0.0034(7) 0.079(5) Uani 1 1 d . A .
H26A H -0.2529 0.1841 -0.0374 0.119 Uiso 1 1 calc R . .
H26B H -0.1841 0.2248 -0.0136 0.119 Uiso 1 1 calc R . .
H26C H -0.2844 0.2198 0.0240 0.119 Uiso 1 1 calc R . .
C27A C -0.0785(14) 0.1826(5) 0.3297(8) 0.106(7) Uani 1 1 d . . .
H27A H -0.1307 0.1926 0.3604 0.158 Uiso 1 1 calc R A .
H27B H -0.0660 0.2062 0.2929 0.158 Uiso 1 1 calc R . .
H27C H -0.0228 0.1782 0.3598 0.158 Uiso 1 1 calc R . .
C28A C -0.2002(10) 0.1254(5) 0.3064(8) 0.073(5) Uani 1 1 d . . .
H28A H -0.2105 0.1216 0.3586 0.109 Uiso 1 1 calc R A .
H28B H -0.2136 0.0963 0.2815 0.109 Uiso 1 1 calc R . .
H28C H -0.2415 0.1495 0.2877 0.109 Uiso 1 1 calc R . .
C29A C -0.1191(9) 0.0113(5) 0.2381(6) 0.032(4) Uani 1 1 d . . .
C30A C -0.1785(9) -0.0654(5) 0.2392(7) 0.051(4) Uani 1 1 d . . .
H30A H -0.1759 -0.0608 0.1866 0.077 Uiso 1 1 calc R A .
H30B H -0.2425 -0.0732 0.2535 0.077 Uiso 1 1 calc R . .
H30C H -0.1364 -0.0905 0.2529 0.077 Uiso 1 1 calc R . .
C31A C -0.1535(10) -0.0225(5) 0.3551(6) 0.054(4) Uani 1 1 d . . .
H31A H -0.1355 0.0080 0.3733 0.082 Uiso 1 1 calc R A .
H31B H -0.1105 -0.0458 0.3742 0.082 Uiso 1 1 calc R . .
H31C H -0.2173 -0.0296 0.3708 0.082 Uiso 1 1 calc R . .
C32A C 0.1614(12) 0.1772(6) 0.2379(8) 0.027(3) Uiso 0.65 1 d P A 1
C32C C 0.095(2) 0.1994(11) 0.1878(15) 0.027(3) Uiso 0.35 1 d P B 2
C33A C 0.1953(10) 0.2015(5) 0.1810(7) 0.064(4) Uani 1 1 d D . .
C34A C 0.2508(12) 0.1710(6) 0.1304(7) 0.091(6) Uani 1 1 d . A .
H34A H 0.2707 0.1889 0.0881 0.137 Uiso 1 1 calc R . .
H34B H 0.2118 0.1451 0.1145 0.137 Uiso 1 1 calc R . .
H34C H 0.3059 0.1591 0.1559 0.137 Uiso 1 1 calc R . .
C35A C 0.2445(15) 0.2454(6) 0.1936(10) 0.113(7) Uani 1 1 d . A .
H35A H 0.2152 0.2697 0.1645 0.169 Uiso 1 1 calc R . .
H35B H 0.3102 0.2422 0.1794 0.169 Uiso 1 1 calc R . .
H35C H 0.2408 0.2535 0.2451 0.169 Uiso 1 1 calc R . .
C36A C 0.1047(13) 0.2258(7) 0.1315(10) 0.054(5) Uiso 0.65 1 d PD A 1
H36A H 0.1290 0.2511 0.1018 0.082 Uiso 0.65 1 calc PR A 1
H36B H 0.0571 0.2376 0.1648 0.082 Uiso 0.65 1 calc PR A 1
H36C H 0.0768 0.2023 0.1000 0.082 Uiso 0.65 1 calc PR A 1
C36C C 0.237(3) 0.1716(13) 0.2562(18) 0.054(5) Uiso 0.35 1 d PD A 2
H36D H 0.3004 0.1820 0.2674 0.082 Uiso 0.35 1 calc PR A 2
H36E H 0.2374 0.1385 0.2457 0.082 Uiso 0.35 1 calc PR A 2
H36F H 0.1961 0.1776 0.2978 0.082 Uiso 0.35 1 calc PR A 2
Mo1B Mo 0.50633(6) 0.39235(4) -0.00029(3) 0.0238(3) Uani 1 1 d . . .
O1B O 0.4314(5) 0.4159(3) 0.0766(3) 0.0290(17) Uani 1 1 d . . .
O2B O 0.5824(4) 0.3924(2) -0.0910(3) 0.0265(16) Uani 1 1 d . . .
O3B O 0.5931(4) 0.4526(2) 0.0309(3) 0.0243(16) Uani 1 1 d . . .
O4B O 0.3520(19) 0.2950(11) 0.0533(11) 0.111(12) Uani 0.55 1 d P . .
O4D O 0.291(2) 0.3161(14) 0.041(2) 0.112(13) Uani 0.45 1 d P . .
N1B N 0.6061(6) 0.3612(3) 0.0561(4) 0.033(2) Uani 1 1 d . . .
N2B N 0.6512(6) 0.5237(3) 0.0359(4) 0.029(2) Uani 1 1 d . . .
N3B N 0.4309(6) 0.3470(3) -0.0161(5) 0.038(2) Uani 1 1 d . . .
C1B C 0.4356(7) 0.4458(4) -0.0610(5) 0.025(2) Uani 1 1 d . . .
C2B C 0.3933(6) 0.4852(4) -0.0278(5) 0.022(2) Uani 1 1 d . . .
C3B C 0.3389(7) 0.5155(4) -0.0686(6) 0.035(3) Uani 1 1 d . . .
H3BA H 0.3118 0.5416 -0.0456 0.042 Uiso 1 1 calc R . .
C4B C 0.3234(8) 0.5084(4) -0.1429(6) 0.042(3) Uani 1 1 d . . .
H4BA H 0.2842 0.5287 -0.1695 0.051 Uiso 1 1 calc R . .
C5B C 0.3658(8) 0.4715(4) -0.1771(5) 0.031(3) Uani 1 1 d . . .
H5BA H 0.3580 0.4679 -0.2280 0.038 Uiso 1 1 calc R . .
C6B C 0.4206(7) 0.4389(4) -0.1389(5) 0.029(3) Uani 1 1 d . . .
C7B C 0.4038(7) 0.4952(4) 0.0510(5) 0.027(3) Uani 1 1 d . . .
C8B C 0.3964(7) 0.5410(4) 0.0758(6) 0.035(3) Uani 1 1 d . . .
H8BA H 0.3923 0.5659 0.0425 0.042 Uiso 1 1 calc R . .
C9B C 0.3952(9) 0.5490(5) 0.1524(6) 0.055(4) Uani 1 1 d . . .
H9BA H 0.3870 0.5795 0.1701 0.066 Uiso 1 1 calc R . .
C10B C 0.4056(8) 0.5143(5) 0.1998(6) 0.050(3) Uani 1 1 d . . .
H10B H 0.4053 0.5212 0.2501 0.060 Uiso 1 1 calc R . .
C11B C 0.4171(8) 0.4670(4) 0.1782(6) 0.034(3) Uani 1 1 d . . .
C12B C 0.4195(8) 0.4597(4) 0.1021(6) 0.036(3) Uani 1 1 d . . .
C13B C 0.4321(7) 0.4282(5) 0.2329(5) 0.043(3) Uani 1 1 d . . .
C14B C 0.4183(10) 0.4454(5) 0.3117(6) 0.059(4) Uani 1 1 d . . .
H14D H 0.3569 0.4600 0.3162 0.089 Uiso 1 1 calc R . .
H14E H 0.4672 0.4678 0.3236 0.089 Uiso 1 1 calc R . .
H14F H 0.4222 0.4192 0.3451 0.089 Uiso 1 1 calc R . .
C15B C 0.3586(11) 0.3908(5) 0.2206(7) 0.070(4) Uani 1 1 d . . .
H15D H 0.2964 0.4034 0.2304 0.105 Uiso 1 1 calc R . .
H15E H 0.3708 0.3649 0.2532 0.105 Uiso 1 1 calc R . .
H15F H 0.3617 0.3802 0.1702 0.105 Uiso 1 1 calc R . .
C16B C 0.5347(9) 0.4115(5) 0.2234(6) 0.059(4) Uani 1 1 d . . .
H16D H 0.5433 0.3994 0.1742 0.088 Uiso 1 1 calc R . .
H16E H 0.5480 0.3872 0.2588 0.088 Uiso 1 1 calc R . .
H16F H 0.5775 0.4374 0.2312 0.088 Uiso 1 1 calc R . .
C17B C 0.4608(7) 0.4022(3) -0.1780(5) 0.025(2) Uani 1 1 d . . .
C18B C 0.4198(8) 0.3835(4) -0.2429(6) 0.035(3) Uani 1 1 d . . .
H18B H 0.3613 0.3952 -0.2588 0.041 Uiso 1 1 calc R . .
C19B C 0.4617(9) 0.3496(4) -0.2824(5) 0.046(3) Uani 1 1 d . . .
H19B H 0.4314 0.3367 -0.3235 0.055 Uiso 1 1 calc R . .
C20B C 0.5495(8) 0.3342(4) -0.2615(5) 0.034(3) Uani 1 1 d . . .
H20B H 0.5804 0.3124 -0.2915 0.041 Uiso 1 1 calc R . .
C21B C 0.5934(7) 0.3488(3) -0.2004(5) 0.022(2) Uani 1 1 d . . .
C22B C 0.5489(7) 0.3818(3) -0.1563(5) 0.024(2) Uani 1 1 d . . .
C23B C 0.6888(7) 0.3302(4) -0.1798(5) 0.031(3) Uani 1 1 d . . .
C24B C 0.7603(8) 0.3711(4) -0.1674(7) 0.049(3) Uani 1 1 d . . .
H24D H 0.7663 0.3890 -0.2123 0.073 Uiso 1 1 calc R . .
H24E H 0.8214 0.3585 -0.1539 0.073 Uiso 1 1 calc R . .
H24F H 0.7374 0.3911 -0.1285 0.073 Uiso 1 1 calc R . .
C25B C 0.6836(8) 0.3010(4) -0.1071(6) 0.041(3) Uani 1 1 d . . .
H25D H 0.6391 0.2757 -0.1132 0.061 Uiso 1 1 calc R . .
H25E H 0.6631 0.3209 -0.0672 0.061 Uiso 1 1 calc R . .
H25F H 0.7455 0.2884 -0.0959 0.061 Uiso 1 1 calc R . .
C26B C 0.7346(9) 0.2976(4) -0.2361(6) 0.048(3) Uani 1 1 d . . .
H26D H 0.7460 0.3145 -0.2812 0.071 Uiso 1 1 calc R . .
H26E H 0.6928 0.2716 -0.2457 0.071 Uiso 1 1 calc R . .
H26F H 0.7940 0.2861 -0.2169 0.071 Uiso 1 1 calc R . .
C27B C 0.7020(7) 0.3757(4) 0.0663(7) 0.052(3) Uani 1 1 d . . .
H27D H 0.7435 0.3491 0.0606 0.078 Uiso 1 1 calc R . .
H27E H 0.7094 0.3886 0.1151 0.078 Uiso 1 1 calc R . .
H27F H 0.7179 0.3991 0.0302 0.078 Uiso 1 1 calc R . .
C28B C 0.5912(10) 0.3166(4) 0.0905(7) 0.057(4) Uani 1 1 d . . .
H28D H 0.6075 0.3187 0.1420 0.085 Uiso 1 1 calc R . .
H28E H 0.6306 0.2934 0.0670 0.085 Uiso 1 1 calc R . .
H28F H 0.5254 0.3078 0.0857 0.085 Uiso 1 1 calc R . .
C29B C 0.6155(7) 0.4888(4) -0.0021(6) 0.028(3) Uani 1 1 d . . .
C30B C 0.6782(9) 0.5671(4) -0.0002(7) 0.047(4) Uani 1 1 d . . .
H30D H 0.6843 0.5618 -0.0525 0.070 Uiso 1 1 calc R . .
H30E H 0.7381 0.5778 0.0193 0.070 Uiso 1 1 calc R . .
H30F H 0.6302 0.5905 0.0085 0.070 Uiso 1 1 calc R . .
C31B C 0.6537(9) 0.5216(5) 0.1169(6) 0.050(4) Uani 1 1 d . . .
H31D H 0.6398 0.4901 0.1329 0.075 Uiso 1 1 calc R . .
H31E H 0.6070 0.5428 0.1369 0.075 Uiso 1 1 calc R . .
H31F H 0.7159 0.5305 0.1341 0.075 Uiso 1 1 calc R . .
C32B C 0.3631(13) 0.3121(7) -0.0097(10) 0.090(6) Uani 1 1 d . . .
C33B C 0.3228(10) 0.2899(5) -0.0698(7) 0.063(4) Uani 1 1 d . . .
C34B C 0.3977(12) 0.2755(6) -0.1208(11) 0.125(9) Uani 1 1 d . . .
H34D H 0.4491 0.2615 -0.0934 0.188 Uiso 1 1 calc R . .
H34E H 0.4208 0.3025 -0.1472 0.188 Uiso 1 1 calc R . .
H34F H 0.3726 0.2530 -0.1553 0.188 Uiso 1 1 calc R . .
C35B C 0.2628(10) 0.3329(6) -0.1086(8) 0.077(5) Uani 1 1 d . . .
H35D H 0.2115 0.3422 -0.0766 0.115 Uiso 1 1 calc R . .
H35E H 0.2373 0.3224 -0.1551 0.115 Uiso 1 1 calc R . .
H35F H 0.3044 0.3592 -0.1168 0.115 Uiso 1 1 calc R . .
C36B C 0.2571(8) 0.2523(4) -0.0554(7) 0.054(4) Uani 1 1 d . . .
H36G H 0.2890 0.2278 -0.0284 0.081 Uiso 1 1 calc R . .
H36H H 0.2339 0.2400 -0.1015 0.081 Uiso 1 1 calc R . .
H36I H 0.2046 0.2640 -0.0267 0.081 Uiso 1 1 calc R . .

loop_
_atom_site_aniso_label
_atom_site_aniso_U_11
_atom_site_aniso_U_22
_atom_site_aniso_U_33
_atom_site_aniso_U_23
_atom_site_aniso_U_13
_atom_site_aniso_U_12
Mo1A 0.0586(9) 0.0363(10) 0.0193(11) -0.0028(5) 0.0067(5) 0.0010(6)
O1A 0.064(6) 0.064(7) 0.014(4) -0.006(4) 0.006(4) 0.000(5)
O2A 0.070(5) 0.035(5) 0.014(4) 0.009(3) 0.010(3) 0.019(4)
O3A 0.042(4) 0.039(5) 0.021(4) 0.006(4) -0.001(3) 0.003(4)
N1A 0.071(8) 0.039(7) 0.025(5) -0.004(4) -0.003(5) 0.004(6)
N2A 0.049(6) 0.043(7) 0.027(6) 0.008(5) -0.003(4) -0.009(5)
C1A 0.050(8) 0.042(8) 0.018(6) -0.009(5) 0.002(5) 0.004(6)
C2A 0.040(3) 0.043(4) 0.019(3) 0.003(3) -0.002(2) 0.002(3)
C3A 0.043(7) 0.046(8) 0.023(6) 0.016(5) 0.003(5) 0.003(6)
C4A 0.054(8) 0.055(9) 0.040(7) -0.021(6) 0.011(6) -0.006(7)
C5A 0.093(11) 0.033(8) 0.035(7) 0.009(6) 0.017(7) 0.022(8)
C6A 0.040(3) 0.043(4) 0.019(3) 0.003(3) -0.002(2) 0.002(3)
C7A 0.040(3) 0.043(4) 0.019(3) 0.003(3) -0.002(2) 0.002(3)
C8A 0.067(10) 0.096(14) 0.051(9) 0.027(8) -0.008(7) 0.005(9)
C9A 0.076(11) 0.101(14) 0.057(10) 0.055(10) 0.005(8) 0.008(10)
C10A 0.072(10) 0.076(12) 0.038(8) 0.015(8) -0.008(7) 0.034(9)
C11A 0.037(8) 0.095(12) 0.027(7) 0.010(7) 0.004(6) 0.013(8)
C12A 0.055(8) 0.071(11) 0.021(7) -0.002(6) -0.012(6) -0.004(7)
C13A 0.044(8) 0.099(12) 0.018(6) -0.011(6) -0.004(5) -0.002(8)
C14A 0.085(12) 0.142(17) 0.026(8) -0.022(8) 0.001(7) -0.008(11)
C15A 0.082(10) 0.073(10) 0.011(6) 0.002(6) -0.007(6) -0.004(8)
C16A 0.093(12) 0.116(14) 0.034(8) -0.029(8) -0.012(7) -0.041(11)
C17A 0.040(3) 0.043(4) 0.019(3) 0.003(3) -0.002(2) 0.002(3)
C18A 0.069(8) 0.042(8) 0.028(6) 0.001(6) -0.003(7) 0.006(6)
C19A 0.09(1) 0.055(10) 0.022(7) -0.005(6) 0.026(7) -0.007(8)
C20A 0.097(11) 0.054(10) 0.019(6) 0.004(6) -0.006(6) -0.026(8)
C21A 0.074(9) 0.039(8) 0.035(7) 0.009(6) -0.024(6) 0.007(7)
C22A 0.050(7) 0.040(8) 0.035(7) -0.002(5) 0.003(6) -0.005(6)
C23A 0.092(10) 0.025(7) 0.038(7) 0.006(5) -0.019(7) 0.008(7)
C24A 0.085(11) 0.041(10) 0.060(9) 0.003(7) -0.015(8) 0.010(8)
C25A 0.078(10) 0.052(9) 0.037(7) -0.014(6) -0.012(6) 0.029(7)
C26A 0.114(12) 0.072(11) 0.052(9) 0.023(8) -0.029(9) 0.045(9)
C27A 0.20(2) 0.053(11) 0.068(10) -0.032(8) 0.079(12) -0.020(12)
C28A 0.089(12) 0.06(1) 0.069(10) -0.029(7) -0.026(8) 0.038(9)
C29A 0.038(8) 0.039(10) 0.018(7) 0.001(6) -0.010(5) 0.016(7)
C30A 0.051(9) 0.051(11) 0.052(10) -0.005(7) 0.011(6) -0.023(8)
C31A 0.073(10) 0.071(11) 0.019(7) 0.018(6) 0.001(6) -0.004(8)
C33A 0.065(10) 0.063(11) 0.063(10) -0.036(8) 0.016(8) -0.013(8)
C34A 0.127(15) 0.099(15) 0.048(8) 0.014(8) 0.038(9) 0.051(11)
C35A 0.123(17) 0.104(19) 0.112(16) 0.017(12) 0.011(13) -0.017(13)
Mo1B 0.0328(6) 0.0244(7) 0.0141(8) 0.0012(4) -0.0059(5) -0.0011(5)
O1B 0.036(4) 0.034(5) 0.017(4) 0.012(3) -0.008(3) -0.003(4)
O2B 0.022(3) 0.040(5) 0.018(4) -0.002(3) -0.002(3) -0.002(3)
O3B 0.020(4) 0.033(5) 0.020(4) 0.004(3) -0.005(3) -0.002(3)
O4B 0.12(2) 0.19(3) 0.024(10) 0.033(14) -0.001(14) -0.09(2)
O4D 0.08(2) 0.16(4) 0.09(3) -0.01(2) 0.04(2) -0.01(2)
N1B 0.059(6) 0.015(5) 0.026(5) 0.006(4) -0.004(4) 0.007(4)
N2B 0.041(5) 0.032(6) 0.015(4) 0.000(4) 0.009(4) 0.005(4)
N3B 0.048(6) 0.040(6) 0.024(5) 0.020(4) -0.011(4) -0.010(5)
C1B 0.034(6) 0.025(6) 0.015(5) -0.012(5) 0.010(4) -0.006(5)
C2B 0.010(5) 0.020(6) 0.035(6) 0.010(5) -0.008(4) 0.001(4)
C3B 0.028(6) 0.027(7) 0.050(8) 0.010(5) -0.004(5) 0.007(5)
C4B 0.039(7) 0.053(9) 0.036(7) 0.015(6) 0.005(5) 0.026(6)
C5B 0.052(7) 0.029(7) 0.014(5) 0.003(4) -0.002(5) 0.011(6)
C6B 0.025(6) 0.051(8) 0.010(5) 0.008(5) -0.012(4) -0.002(5)
C7B 0.035(6) 0.027(7) 0.018(5) -0.007(5) -0.011(5) -0.002(5)
C8B 0.029(6) 0.042(8) 0.033(6) -0.004(5) -0.002(5) 0.007(5)
C9B 0.069(9) 0.06(1) 0.036(7) -0.037(7) -0.010(6) 0.031(7)
C10B 0.050(8) 0.075(11) 0.025(7) -0.003(6) 0.002(5) 0.019(7)
C11B 0.038(7) 0.040(8) 0.025(6) -0.011(5) 0.004(5) 0.011(6)
C12B 0.045(7) 0.030(7) 0.032(7) -0.001(5) -0.023(5) -0.009(6)
C13B 0.025(6) 0.088(11) 0.017(6) -0.003(6) 0.011(5) 0.001(6)
C14B 0.077(10) 0.076(11) 0.025(7) -0.010(6) 0.009(6) 0.011(8)
C15B 0.077(10) 0.105(13) 0.028(7) 0.016(7) -0.010(7) 0.002(10)
C16B 0.064(9) 0.098(12) 0.015(6) 0.011(6) 0.007(5) 0.007(8)
C17B 0.032(5) 0.028(7) 0.015(5) 0.008(4) -0.009(4) 0.000(4)
C18B 0.043(6) 0.035(7) 0.025(6) 0.011(5) -0.010(5) -0.007(5)
C19B 0.064(8) 0.068(10) 0.005(5) 0.001(5) 0.009(5) -0.012(7)
C20B 0.056(7) 0.025(6) 0.021(6) 0.004(5) 0.009(5) 0.008(5)
C21B 0.036(6) 0.020(6) 0.010(5) 0.007(4) 0.003(4) -0.003(5)
C22B 0.038(6) 0.018(6) 0.017(5) 0.000(4) -0.006(4) -0.005(5)
C23B 0.043(6) 0.030(7) 0.020(5) 0.000(4) 0.014(5) -0.002(5)
C24B 0.044(7) 0.033(8) 0.069(8) -0.002(6) 0.021(6) -0.009(6)
C25B 0.058(8) 0.026(7) 0.038(7) -0.007(5) -0.004(6) 0.007(6)
C26B 0.065(9) 0.030(7) 0.047(7) 0.008(6) 0.012(7) 0.011(6)
C27B 0.031(7) 0.049(9) 0.076(9) 0.006(7) -0.003(6) 0.006(6)
C28B 0.077(10) 0.032(8) 0.062(9) 0.021(6) -0.017(7) -0.018(7)
C29B 0.020(6) 0.037(9) 0.027(7) -0.009(6) -0.005(5) -0.008(5)
C30B 0.078(10) 0.023(8) 0.039(8) -0.001(6) -0.008(7) -0.003(7)
C31B 0.061(8) 0.067(10) 0.022(7) -0.008(6) -0.008(6) -0.015(7)
C32B 0.103(14) 0.093(15) 0.073(13) 0.019(10) -0.006(11) -0.021(11)
C33B 0.067(9) 0.079(12) 0.043(8) -0.004(7) -0.010(7) -0.005(9)
C34B 0.099(13) 0.058(12) 0.22(2) -0.076(13) 0.094(15) -0.034(10)
C35B 0.080(11) 0.081(14) 0.069(10) 0.020(8) -0.009(8) -0.008(9)
C36B 0.052(8) 0.030(8) 0.08(1) -0.003(6) 0.010(7) -0.017(6)

loop_
_atom_type_symbol
_atom_type_description
_atom_type_scat_dispersion_real
_atom_type_scat_dispersion_imag
_atom_type_scat_source
C C 0.0033 0.0016 'International Tables Vol C Tables 4.2.6.8 and 6.1.1.4'
H H 0.0000 0.0000 'International Tables Vol C Tables 4.2.6.8 and 6.1.1.4'
N N 0.0061 0.0033 'International Tables Vol C Tables 4.2.6.8 and 6.1.1.4'
O O 0.0106 0.0060 'International Tables Vol C Tables 4.2.6.8 and 6.1.1.4'
Mo Mo -1.6832 0.6857 'International Tables Vol C Tables 4.2.6.8 and 6.1.1.4'

loop_
_geom_angle_atom_site_label_1
_geom_angle_atom_site_label_2
_geom_angle_atom_site_label_3
_geom_angle
N3A Mo1A N3C 17.8(10)
N3A Mo1A O1A 99.4(5)
N3C Mo1A O1A 82.4(9)
N3A Mo1A N1A 99.5(6)
N3C Mo1A N1A 108.1(9)
O1A Mo1A N1A 101.7(3)
N3A Mo1A O2A 95.3(5)
N3C Mo1A O2A 110.0(9)
O1A Mo1A O2A 158.4(3)
N1A Mo1A O2A 91.4(3)
N3A Mo1A C1A 99.4(6)
N3C Mo1A C1A 91.7(9)
O1A Mo1A C1A 81.0(4)
N1A Mo1A C1A 160.2(4)
O2A Mo1A C1A 81.1(4)
N3A Mo1A O3A 178.0(6)
N3C Mo1A O3A 163.1(9)
O1A Mo1A O3A 81.1(3)
N1A Mo1A O3A 78.6(4)
O2A Mo1A O3A 84.8(3)
C1A Mo1A O3A 82.5(4)
C12A O1A Mo1A 131.3(8)
C22A O2A Mo1A 122.7(7)
C29A O3A Mo1A 134.0(7)
C28A N1A C27A 112.0(11)
C28A N1A Mo1A 130.8(8)
C27A N1A Mo1A 117.2(9)
C29A N2A C31A 124.1(10)
C29A N2A C30A 119(1)
C31A N2A C30A 116.9(10)
C32A N3A Mo1A 140.3(11)
C32C N3C Mo1A 125(2)
C2A C1A C6A 120.6(10)
C2A C1A Mo1A 122.4(8)
C6A C1A Mo1A 117.0(8)
C3A C2A C1A 118.9(10)
C3A C2A C7A 117.1(11)
C1A C2A C7A 123.9(11)
C4A C3A C2A 120.5(11)
C4A C3A H3AA 119.8
C2A C3A H3AA 119.8
C3A C4A C5A 119.9(11)
C3A C4A H4AA 120.1
C5A C4A H4AA 120.1
C6A C5A C4A 122.6(11)
C6A C5A H5AA 118.7
C4A C5A H5AA 118.7
C5A C6A C17A 118.1(10)
C5A C6A C1A 117.2(10)
C17A C6A C1A 124.7(10)
C8A C7A C12A 118.6(12)
C8A C7A C2A 120.5(12)
C12A C7A C2A 120.9(12)
C9A C8A C7A 119.1(15)
C9A C8A H8AA 120.5
C7A C8A H8AA 120.5
C10A C9A C8A 122.3(15)
C10A C9A H9AA 118.9
C8A C9A H9AA 118.9
C11A C10A C9A 121.9(13)
C11A C10A H10A 119.1
C9A C10A H10A 119.1
C10A C11A C12A 117.3(13)
C10A C11A C13A 125.0(12)
C12A C11A C13A 117.7(13)
O1A C12A C11A 121.2(12)
O1A C12A C7A 118.1(10)
C11A C12A C7A 120.5(13)
C16A C13A C15A 116.4(13)
C16A C13A C11A 111.4(11)
C15A C13A C11A 107.6(10)
C16A C13A C14A 108(1)
C15A C13A C14A 107.9(10)
C11A C13A C14A 104.9(12)
C13A C14A H14A 109.5
C13A C14A H14B 109.5
H14A C14A H14B 109.5
C13A C14A H14C 109.5
H14A C14A H14C 109.5
H14B C14A H14C 109.5
C13A C15A H15A 109.5
C13A C15A H15B 109.5
H15A C15A H15B 109.5
C13A C15A H15C 109.5
H15A C15A H15C 109.5
H15B C15A H15C 109.5
C13A C16A H16A 109.5
C13A C16A H16B 109.5
H16A C16A H16B 109.5
C13A C16A H16C 109.5
H16A C16A H16C 109.5
H16B C16A H16C 109.5
C18A C17A C22A 119.4(10)
C18A C17A C6A 121.5(10)
C22A C17A C6A 118.8(10)
C19A C18A C17A 120.7(12)
C19A C18A H18A 119.7
C17A C18A H18A 119.7
C20A C19A C18A 121.7(12)
C20A C19A H19A 119.1
C18A C19A H19A 119.1
C19A C20A C21A 125.0(13)
C19A C20A H20A 117.5
C21A C20A H20A 117.5
C22A C21A C20A 111.7(11)
C22A C21A C23A 122.1(11)
C20A C21A C23A 126.2(10)
O2A C22A C17A 120.6(10)
O2A C22A C21A 118(1)
C17A C22A C21A 121.3(10)
C24A C23A C21A 112.1(11)
C24A C23A C26A 106.8(12)
C21A C23A C26A 112.8(11)
C24A C23A C25A 108.1(11)
C21A C23A C25A 108.9(10)
C26A C23A C25A 108(1)
C23A C24A H24A 109.5
C23A C24A H24B 109.5
H24A C24A H24B 109.5
C23A C24A H24C 109.5
H24A C24A H24C 109.5
H24B C24A H24C 109.5
C23A C25A H25A 109.5
C23A C25A H25B 109.5
H25A C25A H25B 109.5
C23A C25A H25C 109.5
H25A C25A H25C 109.5
H25B C25A H25C 109.5
C23A C26A H26A 109.5
C23A C26A H26B 109.5
H26A C26A H26B 109.5
C23A C26A H26C 109.5
H26A C26A H26C 109.5
H26B C26A H26C 109.5
N1A C27A H27A 109.5
N1A C27A H27B 109.5
H27A C27A H27B 109.5
N1A C27A H27C 109.5
H27A C27A H27C 109.5
H27B C27A H27C 109.5
N1A C28A H28A 109.5
N1A C28A H28B 109.5
H28A C28A H28B 109.5
N1A C28A H28C 109.5
H28A C28A H28C 109.5
H28B C28A H28C 109.5
O3A C29A N2A 119.2(10)
N2A C30A H30A 109.5
N2A C30A H30B 109.5
H30A C30A H30B 109.5
N2A C30A H30C 109.5
H30A C30A H30C 109.5
H30B C30A H30C 109.5
N2A C31A H31A 109.5
N2A C31A H31B 109.5
H31A C31A H31B 109.5
N2A C31A H31C 109.5
H31A C31A H31C 109.5
H31B C31A H31C 109.5
O4A C32A C33A 116.6(16)
O4A C32A N3A 132.9(16)
C33A C32A N3A 110.5(13)
O4C C32C C33A 122(3)
O4C C32C N3C 145(3)
C33A C32C N3C 93(2)
C32A C33A C32C 63.5(15)
C32A C33A C35A 120.0(14)
C32C C33A C35A 119.9(18)
C32A C33A C34A 111.2(14)
C32C C33A C34A 123.5(17)
C35A C33A C34A 110.6(14)
C32A C33A C36A 110.6(13)
C32C C33A C36A 47.1(14)
C35A C33A C36A 95.0(13)
C34A C33A C36A 107.8(12)
C32A C33A C36C 41.0(15)
C32C C33A C36C 105(2)
C35A C33A C36C 98.2(17)
C34A C33A C36C 91.2(16)
C36A C33A C36C 151.3(18)
C33A C34A H34A 109.5
C33A C34A H34B 109.5
H34A C34A H34B 109.5
C33A C34A H34C 109.5
H34A C34A H34C 109.5
H34B C34A H34C 109.5
C33A C35A H35A 109.5
C33A C35A H35B 109.5
H35A C35A H35B 109.5
C33A C35A H35C 109.5
H35A C35A H35C 109.5
H35B C35A H35C 109.5
C33A C36A H36A 109.5
C33A C36A H36B 109.5
C33A C36A H36C 109.5
C33A C36C H36D 109.5
C33A C36C H36E 109.5
H36D C36C H36E 109.5
C33A C36C H36F 109.5
H36D C36C H36F 109.5
H36E C36C H36F 109.5
N3B Mo1B O1B 92.7(4)
N3B Mo1B N1B 101.0(4)
O1B Mo1B N1B 100.3(3)
N3B Mo1B O2B 101.5(4)
O1B Mo1B O2B 158.6(3)
N1B Mo1B O2B 92.7(3)
N3B Mo1B C1B 99.6(4)
O1B Mo1B C1B 82.2(3)
N1B Mo1B C1B 159.1(4)
O2B Mo1B C1B 79.7(3)
N3B Mo1B O3B 173.5(3)
O1B Mo1B O3B 80.8(3)
N1B Mo1B O3B 79.7(3)
O2B Mo1B O3B 84.9(3)
C1B Mo1B O3B 80.3(3)
C12B O1B Mo1B 131.4(7)
C22B O2B Mo1B 124.1(6)
C29B O3B Mo1B 132.5(6)
O4D O4B C32B 72(2)
O4B O4D C32B 60(2)
C27B N1B C28B 109.9(9)
C27B N1B Mo1B 128.2(7)
C28B N1B Mo1B 121.8(8)
C29B N2B C30B 120.8(9)
C29B N2B C31B 120.1(9)
C30B N2B C31B 118.7(9)
C32B N3B Mo1B 164.7(10)
C2B C1B C6B 117.8(9)
C2B C1B Mo1B 123.3(7)
C6B C1B Mo1B 118.5(7)
C3B C2B C1B 120.6(10)
C3B C2B C7B 117.3(10)
C1B C2B C7B 122.1(9)
C2B C3B C4B 121.5(11)
C2B C3B H3BA 119.3
C4B C3B H3BA 119.3
C5B C4B C3B 119.3(10)
C5B C4B H4BA 120.3
C3B C4B H4BA 120.3
C4B C5B C6B 122.3(9)
C4B C5B H5BA 118.9
C6B C5B H5BA 118.9
C17B C6B C5B 118.5(8)
C17B C6B C1B 123.1(9)
C5B C6B C1B 118.4(10)
C8B C7B C12B 118.9(9)
C8B C7B C2B 119.5(9)
C12B C7B C2B 121.5(10)
C7B C8B C9B 118.3(11)
C7B C8B H8BA 120.9
C9B C8B H8BA 120.9
C10B C9B C8B 121.2(12)
C10B C9B H9BA 119.4
C8B C9B H9BA 119.4
C9B C10B C11B 123.3(11)
C9B C10B H10B 118.4
C11B C10B H10B 118.4
C12B C11B C10B 114.8(10)
C12B C11B C13B 122.6(10)
C10B C11B C13B 122.4(10)
O1B C12B C7B 117.9(9)
O1B C12B C11B 118.9(10)
C7B C12B C11B 123.1(11)
C11B C13B C15B 109.2(9)
C11B C13B C14B 111.4(11)
C15B C13B C14B 106.3(9)
C11B C13B C16B 106.8(9)
C15B C13B C16B 114.3(12)
C14B C13B C16B 109.0(9)
C13B C14B H14D 109.5
C13B C14B H14E 109.5
H14D C14B H14E 109.5
C13B C14B H14F 109.5
H14D C14B H14F 109.5
H14E C14B H14F 109.5
C13B C15B H15D 109.5
C13B C15B H15E 109.5
H15D C15B H15E 109.5
C13B C15B H15F 109.5
H15D C15B H15F 109.5
H15E C15B H15F 109.5
C13B C16B H16D 109.5
C13B C16B H16E 109.5
H16D C16B H16E 109.5
C13B C16B H16F 109.5
H16D C16B H16F 109.5
H16E C16B H16F 109.5
C6B C17B C18B 123.0(9)
C6B C17B C22B 121.5(8)
C18B C17B C22B 115.5(9)
C19B C18B C17B 122.4(10)
C19B C18B H18B 118.8
C17B C18B H18B 118.8
C18B C19B C20B 118.9(11)
C18B C19B H19B 120.6
C20B C19B H19B 120.6
C21B C20B C19B 123.3(10)
C21B C20B H20B 118.3
C19B C20B H20B 118.3
C20B C21B C22B 118.8(9)
C20B C21B C23B 121.0(9)
C22B C21B C23B 120.2(8)
O2B C22B C21B 121.1(9)
O2B C22B C17B 117.9(8)
C21B C22B C17B 120.7(8)
C21B C23B C26B 115.4(9)
C21B C23B C24B 110.5(9)
C26B C23B C24B 106.3(9)
C21B C23B C25B 111.1(8)
C26B C23B C25B 105.1(8)
C24B C23B C25B 108.0(8)
C23B C24B H24D 109.5
C23B C24B H24E 109.5
H24D C24B H24E 109.5
C23B C24B H24F 109.5
H24D C24B H24F 109.5
H24E C24B H24F 109.5
C23B C25B H25D 109.5
C23B C25B H25E 109.5
H25D C25B H25E 109.5
C23B C25B H25F 109.5
H25D C25B H25F 109.5
H25E C25B H25F 109.5
C23B C26B H26D 109.5
C23B C26B H26E 109.5
H26D C26B H26E 109.5
C23B C26B H26F 109.5
H26D C26B H26F 109.5
H26E C26B H26F 109.5
N1B C27B H27D 109.5
N1B C27B H27E 109.5
H27D C27B H27E 109.5
N1B C27B H27F 109.5
H27D C27B H27F 109.5
H27E C27B H27F 109.5
N1B C28B H28D 109.5
N1B C28B H28E 109.5
H28D C28B H28E 109.5
N1B C28B H28F 109.5
H28D C28B H28F 109.5
H28E C28B H28F 109.5
O3B C29B N2B 118.6(10)
N2B C30B H30D 109.5
N2B C30B H30E 109.5
H30D C30B H30E 109.5
N2B C30B H30F 109.5
H30D C30B H30F 109.5
H30E C30B H30F 109.5
N2B C31B H31D 109.5
N2B C31B H31E 109.5
H31D C31B H31E 109.5
N2B C31B H31F 109.5
H31D C31B H31F 109.5
H31E C31B H31F 109.5
O4B C32B O4D 48.3(18)
O4B C32B C33B 119.4(19)
O4D C32B C33B 105(2)
O4B C32B N3B 116.3(17)
O4D C32B N3B 121(2)
C33B C32B N3B 123.0(15)
C32B C33B C36B 117.5(13)
C32B C33B C34B 109.4(15)
C36B C33B C34B 111.6(13)
C32B C33B C35B 101.9(14)
C36B C33B C35B 107.6(12)
C34B C33B C35B 108.1(13)
C33B C34B H34D 109.5
C33B C34B H34E 109.5
H34D C34B H34E 109.5
C33B C34B H34F 109.5
H34D C34B H34F 109.5
H34E C34B H34F 109.5
C33B C35B H35D 109.5
C33B C35B H35E 109.5
H35D C35B H35E 109.5
C33B C35B H35F 109.5
H35D C35B H35F 109.5
H35E C35B H35F 109.5
C33B C36B H36G 109.5
C33B C36B H36H 109.5
H36G C36B H36H 109.5
C33B C36B H36I 109.5
H36G C36B H36I 109.5
H36H C36B H36I 109.5

loop_
_geom_bond_atom_site_label_1
_geom_bond_atom_site_label_2
_geom_bond_distance
Mo1A N3A 1.690(15)
Mo1A N3C 1.91(3)
Mo1A O1A 1.943(8)
Mo1A N1A 1.954(10)
Mo1A O2A 1.970(7)
Mo1A C1A 2.190(11)
Mo1A O3A 2.219(7)
O1A C12A 1.317(15)
O2A C22A 1.341(12)
O3A C29A 1.274(14)
O4A C32A 1.18(2)
O4C C32C 1.10(3)
N1A C28A 1.460(17)
N1A C27A 1.491(16)
N2A C29A 1.285(14)
N2A C31A 1.454(13)
N2A C30A 1.478(15)
N3A C32A 1.63(2)
N3C C32C 1.67(4)
C1A C2A 1.437(16)
C1A C6A 1.440(14)
C2A C3A 1.429(16)
C2A C7A 1.468(14)
C3A C4A 1.383(14)
C3A H3AA 0.9500
C4A C5A 1.415(17)
C4A H4AA 0.9500
C5A C6A 1.402(15)
C5A H5AA 0.9500
C6A C17A 1.439(15)
C7A C8A 1.394(18)
C7A C12A 1.450(17)
C8A C9A 1.388(17)
C8A H8AA 0.9500
C9A C10A 1.38(2)
C9A H9AA 0.9500
C10A C11A 1.377(18)
C10A H10A 0.9500
C11A C12A 1.434(16)
C11A C13A 1.589(19)
C13A C16A 1.489(18)
C13A C15A 1.542(17)
C13A C14A 1.625(18)
C14A H14A 0.9800
C14A H14B 0.9800
C14A H14C 0.9800
C15A H15A 0.9800
C15A H15B 0.9800
C15A H15C 0.9800
C16A H16A 0.9800
C16A H16B 0.9800
C16A H16C 0.9800
C17A C18A 1.392(15)
C17A C22A 1.418(16)
C18A C19A 1.348(17)
C18A H18A 0.9500
C19A C20A 1.308(19)
C19A H19A 0.9500
C20A C21A 1.469(16)
C20A H20A 0.9500
C21A C22A 1.462(15)
C21A C23A 1.518(18)
C23A C24A 1.459(17)
C23A C26A 1.528(14)
C23A C25A 1.568(15)
C24A H24A 0.9800
C24A H24B 0.9800
C24A H24C 0.9800
C25A H25A 0.9800
C25A H25B 0.9800
C25A H25C 0.9800
C26A H26A 0.9800
C26A H26B 0.9800
C26A H26C 0.9800
C27A H27A 0.9800
C27A H27B 0.9800
C27A H27C 0.9800
C28A H28A 0.9800
C28A H28B 0.9800
C28A H28C 0.9800
C30A H30A 0.9800
C30A H30B 0.9800
C30A H30C 0.9800
C31A H31A 0.9800
C31A H31B 0.9800
C31A H31C 0.9800
C32A C33A 1.35(2)
C32C C33A 1.45(3)
C33A C35A 1.48(2)
C33A C34A 1.511(17)
C33A C36A 1.736(19)
C33A C36C 1.738(19)
C34A H34A 0.9800
C34A H34B 0.9800
C34A H34C 0.9800
C35A H35A 0.9800
C35A H35B 0.9800
C35A H35C 0.9800
C36A H36A 0.9800
C36A H36B 0.9800
C36A H36C 0.9800
C36C H36D 0.9800
C36C H36E 0.9800
C36C H36F 0.9800
Mo1B N3B 1.727(9)
Mo1B O1B 1.904(7)
Mo1B N1B 1.985(8)
Mo1B O2B 1.996(6)
Mo1B C1B 2.164(11)
Mo1B O3B 2.221(7)
O1B C12B 1.367(13)
O2B C22B 1.331(10)
O3B C29B 1.255(13)
O4B O4D 1.10(4)
O4B C32B 1.27(2)
O4D C32B 1.40(3)
N1B C27B 1.447(13)
N1B C28B 1.456(13)
N2B C29B 1.335(13)
N2B C30B 1.475(14)
N2B C31B 1.496(12)
N3B C32B 1.409(19)
C1B C2B 1.431(14)
C1B C6B 1.467(12)
C2B C3B 1.396(13)
C2B C7B 1.489(13)
C3B C4B 1.403(15)
C3B H3BA 0.9500
C4B C5B 1.382(14)
C4B H4BA 0.9500
C5B C6B 1.418(13)
C5B H5BA 0.9500
C6B C17B 1.409(14)
C7B C8B 1.409(14)
C7B C12B 1.415(14)
C8B C9B 1.433(14)
C8B H8BA 0.9500
C9B C10B 1.343(17)
C9B H9BA 0.9500
C10B C11B 1.438(16)
C10B H10B 0.9500
C11B C12B 1.419(15)
C11B C13B 1.526(16)
C13B C15B 1.529(18)
C13B C14B 1.549(14)
C13B C16B 1.558(16)
C14B H14D 0.9800
C14B H14E 0.9800
C14B H14F 0.9800
C15B H15D 0.9800
C15B H15E 0.9800
C15B H15F 0.9800
C16B H16D 0.9800
C16B H16E 0.9800
C16B H16F 0.9800
C17B C18B 1.439(13)
C17B C22B 1.451(14)
C18B C19B 1.363(16)
C18B H18B 0.9500
C19B C20B 1.388(16)
C19B H19B 0.9500
C20B C21B 1.357(13)
C20B H20B 0.9500
C21B C22B 1.409(13)
C21B C23B 1.518(14)
C23B C26B 1.550(14)
C23B C24B 1.584(15)
C23B C25B 1.587(14)
C24B H24D 0.9800
C24B H24E 0.9800
C24B H24F 0.9800
C25B H25D 0.9800
C25B H25E 0.9800
C25B H25F 0.9800
C26B H26D 0.9800
C26B H26E 0.9800
C26B H26F 0.9800
C27B H27D 0.9800
C27B H27E 0.9800
C27B H27F 0.9800
C28B H28D 0.9800
C28B H28E 0.9800
C28B H28F 0.9800
C30B H30D 0.9800
C30B H30E 0.9800
C30B H30F 0.9800
C31B H31D 0.9800
C31B H31E 0.9800
C31B H31F 0.9800
C32B C33B 1.41(2)
C33B C36B 1.465(17)
C33B C34B 1.485(19)
C33B C35B 1.67(2)
C34B H34D 0.9800
C34B H34E 0.9800
C34B H34F 0.9800
C35B H35D 0.9800
C35B H35E 0.9800
C35B H35F 0.9800
C36B H36G 0.9800
C36B H36H 0.9800
C36B H36I 0.9800
